data_7025434
loop_
_publ_author_name
'Li, Fuwei'
'Hu, Jian Jin'
'Koh, Lip Lin'
'Hor, T. S. Andy'

_publ_section_title
;
 Substituent-dependent structures and catalysis of benzimidazole-tethered
 N-heterocyclic carbene complexes of Ag(I), Ni(II) and Pd(II).
;
_journal_issue 22
_journal_name_full 'Dalton transactions (Cambridge, England : 2003)'
_journal_page_first 5231
_journal_page_last 5241
_journal_paper_doi 10.1039/c000722f
_journal_volume 39
_journal_year 2010
_chemical_formula_sum 'C40 H42 Ag2 Cl4 N8 Ni O'
_chemical_formula_weight 1067.07
_chemical_name_systematic
;
?
;
_space_group_IT_number 2
_symmetry_cell_setting triclinic
_symmetry_space_group_name_Hall '-P 1'
_symmetry_space_group_name_H-M 'P -1'
_atom_sites_solution_hydrogens geom
_atom_sites_solution_primary direct
_atom_sites_solution_secondary difmap
_audit_creation_method SHELXL-97
_cell_angle_alpha 72.683(2)
_cell_angle_beta 82.205(3)
_cell_angle_gamma 72.986(3)
_cell_formula_units_Z 2
_cell_length_a 11.3501(11)
_cell_length_b 13.1561(14)
_cell_length_c 14.9640(16)
_cell_measurement_reflns_used 1903
_cell_measurement_temperature 223(2)
_cell_measurement_theta_max 21.93
_cell_measurement_theta_min 2.42
_cell_volume 2036.9(4)
_computing_cell_refinement 'Bruker SMART'
_computing_data_collection 'Bruker SMART'
_computing_data_reduction 'Bruker SAINT'
_computing_molecular_graphics 'Bruker SHELXTL'
_computing_publication_material 'Bruker SHELXTL'
_computing_structure_refinement 'SHELXL-97 (Sheldrick, 1997)'
_computing_structure_solution 'SHELXS-97 (Sheldrick, 1990)'
_diffrn_ambient_temperature 223(2)
_diffrn_measured_fraction_theta_full 0.999
_diffrn_measured_fraction_theta_max 0.999
_diffrn_measurement_device_type 'CCD area detector'
_diffrn_measurement_method 'phi and omega scans'
_diffrn_radiation_monochromator graphite
_diffrn_radiation_source 'fine-focus sealed tube'
_diffrn_radiation_type MoK\a
_diffrn_radiation_wavelength 0.71073
_diffrn_reflns_av_R_equivalents 0.0377
_diffrn_reflns_av_sigmaI/netI 0.0717
_diffrn_reflns_limit_h_max 11
_diffrn_reflns_limit_h_min -13
_diffrn_reflns_limit_k_max 15
_diffrn_reflns_limit_k_min -15
_diffrn_reflns_limit_l_max 12
_diffrn_reflns_limit_l_min -17
_diffrn_reflns_number 12105
_diffrn_reflns_theta_full 25.00
_diffrn_reflns_theta_max 25.00
_diffrn_reflns_theta_min 1.68
_exptl_absorpt_coefficient_mu 1.716
_exptl_absorpt_correction_T_max 0.8471
_exptl_absorpt_correction_T_min 0.7253
_exptl_absorpt_correction_type empirical
_exptl_crystal_colour Yellow
_exptl_crystal_density_diffrn 1.740
_exptl_crystal_density_meas ?
_exptl_crystal_density_method 'not measured'
_exptl_crystal_description Block
_exptl_crystal_F_000 1072
_exptl_crystal_size_max 0.20
_exptl_crystal_size_mid 0.16
_exptl_crystal_size_min 0.10
_refine_diff_density_max 2.828
_refine_diff_density_min -2.425
_refine_diff_density_rms 0.146
_refine_ls_extinction_method none
_refine_ls_goodness_of_fit_ref 1.069
_refine_ls_hydrogen_treatment mixed
_refine_ls_matrix_type full
_refine_ls_number_parameters 518
_refine_ls_number_reflns 7180
_refine_ls_number_restraints 5
_refine_ls_restrained_S_all 2.168
_refine_ls_R_factor_all 0.1084
_refine_ls_R_factor_gt 0.0826
_refine_ls_shift/su_max 0.001
_refine_ls_shift/su_mean 0.000
_refine_ls_structure_factor_coef Fsqd
_refine_ls_weighting_details 'calc w=1/[\s^2^(Fo^2^)+(0.0594P)^2^+17.3144P] where P=(Fo^2^+2Fc^2^)/3'
_refine_ls_weighting_scheme calc
_refine_ls_wR_factor_gt 0.1731
_refine_ls_wR_factor_ref 0.1880
_reflns_number_gt 5425
_reflns_number_total 7180
_reflns_threshold_expression >2sigma(I)
_cod_data_source_file c000722f.txt
_cod_data_source_block 3a
_cod_depositor_comments
;
The following automatic conversions were performed:

'_symmetry_cell_setting' value 'Triclinic' changed to 'triclinic'
according to /home/saulius/struct/CIF-dictionaries/cif_core.dic
dictionary named 'cif_core.dic' version 2.4.2 from 2011-04-26.

Automatic conversion script
Id: cif_fix_values 1891 2012-01-12 08:04:46Z andrius 

The following automatic conversions were performed:

'_exptl_crystal_density_meas' value 'not measured' was changed to '?'
- the value is perceived as not measured.

Automatic conversion script
Id: cif_fix_values 3008 2015-01-20 13:52:24Z robertas 
;
_cod_original_sg_symbol_H-M P-1
_cod_database_code 7025434

loop_
_symmetry_equiv_pos_as_xyz
'x, y, z'
'-x, -y, -z'

loop_
_atom_site_label
_atom_site_type_symbol
_atom_site_fract_x
_atom_site_fract_y
_atom_site_fract_z
_atom_site_U_iso_or_equiv
_atom_site_adp_type
_atom_site_occupancy
_atom_site_symmetry_multiplicity
_atom_site_calc_flag
_atom_site_refinement_flags
_atom_site_disorder_group
Ni1 Ni 0.63989(17) 0.77321(15) 0.22675(13) 0.0180(5) Uani 1 1 d . .
N1 N 0.5331(11) 0.6813(10) 0.2902(9) 0.021(3) Uani 1 1 d . .
N2 N 0.3659(11) 0.6452(10) 0.3742(9) 0.023(3) Uani 1 1 d . .
N3 N 0.5363(11) 0.8255(10) 0.3954(9) 0.021(3) Uani 1 1 d . .
N4 N 0.7296(12) 0.8147(11) 0.3892(9) 0.026(3) Uani 1 1 d . .
N5 N 0.6336(11) 0.7391(10) 0.1120(9) 0.020(3) Uani 1 1 d . .
N6 N 0.7125(11) 0.6692(10) -0.0078(9) 0.023(3) Uani 1 1 d . .
N7 N 0.8348(11) 0.8234(10) 0.0988(9) 0.023(3) Uani 1 1 d . .
N8 N 0.7482(11) 0.9640(11) 0.1496(9) 0.024(3) Uani 1 1 d . .
C1 C 0.4371(13) 0.7155(12) 0.3452(10) 0.020(3) Uani 1 1 d . .
C2 C 0.5272(14) 0.5791(12) 0.2855(10) 0.023(3) Uani 1 1 d . .
C3 C 0.6079(15) 0.5017(13) 0.2430(11) 0.028(4) Uani 1 1 d . .
H3 H 0.6785 0.5165 0.2068 0.034 Uiso 1 1 calc R .
C4 C 0.5800(18) 0.4041(14) 0.2561(12) 0.036(4) Uani 1 1 d . .
H4 H 0.6332 0.3503 0.2290 0.043 Uiso 1 1 calc R .
C5 C 0.4746(19) 0.3818(14) 0.3087(13) 0.040(5) Uani 1 1 d . .
H5 H 0.4591 0.3134 0.3162 0.048 Uiso 1 1 calc R .
C6 C 0.3929(17) 0.4569(13) 0.3500(12) 0.032(4) Uani 1 1 d . .
H6 H 0.3208 0.4426 0.3839 0.038 Uiso 1 1 calc R .
C7 C 0.4228(14) 0.5546(12) 0.3388(11) 0.024(3) Uani 1 1 d . .
C8 C 0.2571(15) 0.6534(14) 0.4392(11) 0.030(4) Uani 1 1 d . .
H8A H 0.2012 0.6167 0.4247 0.036 Uiso 1 1 calc R .
H8B H 0.2130 0.7313 0.4318 0.036 Uiso 1 1 calc R .
C9 C 0.2950(18) 0.5996(18) 0.5400(12) 0.044(5) Uani 1 1 d . .
H9A H 0.3380 0.5223 0.5474 0.066 Uiso 1 1 calc R .
H9B H 0.2220 0.6053 0.5823 0.066 Uiso 1 1 calc R .
H9C H 0.3490 0.6369 0.5546 0.066 Uiso 1 1 calc R .
C10 C 0.4180(13) 0.8209(13) 0.3714(11) 0.024(3) Uani 1 1 d . .
H10A H 0.3856 0.8844 0.3188 0.029 Uiso 1 1 calc R .
H10B H 0.3583 0.8232 0.4252 0.029 Uiso 1 1 calc R .
C11 C 0.6419(13) 0.8071(12) 0.3399(11) 0.020(3) Uani 1 1 d . .
C12 C 0.5587(15) 0.8440(14) 0.4758(12) 0.031(4) Uani 1 1 d . .
H12 H 0.5004 0.8591 0.5244 0.038 Uiso 1 1 calc R .
C13 C 0.6794(16) 0.8366(15) 0.4723(11) 0.034(4) Uani 1 1 d . .
H13 H 0.7219 0.8448 0.5183 0.041 Uiso 1 1 calc R .
C14 C 0.8597(14) 0.8077(14) 0.3590(13) 0.031(4) Uani 1 1 d . .
H14A H 0.8998 0.8194 0.4077 0.037 Uiso 1 1 calc R .
H14B H 0.8635 0.8676 0.3020 0.037 Uiso 1 1 calc R .
C15 C 0.9312(15) 0.7003(15) 0.3397(11) 0.029(4) Uani 1 1 d . .
C16 C 0.9118(17) 0.6008(17) 0.3905(15) 0.044(5) Uani 1 1 d . .
H16 H 0.8463 0.5987 0.4362 0.053 Uiso 1 1 calc R .
C17 C 0.9883(18) 0.5024(17) 0.3750(17) 0.052(6) Uani 1 1 d . .
H17 H 0.9743 0.4344 0.4106 0.062 Uiso 1 1 calc R .
C18 C 1.0823(17) 0.5044(18) 0.3091(17) 0.051(6) Uani 1 1 d . .
H18 H 1.1332 0.4379 0.2988 0.061 Uiso 1 1 calc R .
C19 C 1.1041(16) 0.6037(18) 0.2566(14) 0.044(5) Uani 1 1 d . .
H19 H 1.1694 0.6046 0.2107 0.053 Uiso 1 1 calc R .
C20 C 1.0297(15) 0.7013(17) 0.2718(12) 0.036(4) Uani 1 1 d . .
H20 H 1.0451 0.7688 0.2367 0.043 Uiso 1 1 calc R .
C21 C 0.7341(14) 0.7059(12) 0.0610(11) 0.022(3) Uani 1 1 d . .
C22 C 0.5366(14) 0.7243(12) 0.0725(10) 0.022(3) Uani 1 1 d . .
C23 C 0.4099(14) 0.7495(14) 0.0945(12) 0.028(4) Uani 1 1 d . .
H23 H 0.3745 0.7809 0.1439 0.034 Uiso 1 1 calc R .
C24 C 0.3397(16) 0.7254(14) 0.0390(12) 0.033(4) Uani 1 1 d . .
H24 H 0.2537 0.7423 0.0509 0.040 Uiso 1 1 calc R .
C25 C 0.3899(17) 0.6774(15) -0.0336(12) 0.035(4) Uani 1 1 d . .
H25 H 0.3377 0.6617 -0.0684 0.042 Uiso 1 1 calc R .
C26 C 0.5150(16) 0.6527(14) -0.0552(13) 0.034(4) Uani 1 1 d . .
H26 H 0.5499 0.6195 -0.1037 0.041 Uiso 1 1 calc R .
C27 C 0.5866(14) 0.6788(12) -0.0026(10) 0.023(3) Uani 1 1 d . .
C28 C 0.8020(15) 0.6241(13) -0.0762(11) 0.027(4) Uani 1 1 d . .
H28A H 0.8733 0.6545 -0.0851 0.032 Uiso 1 1 calc R .
H28B H 0.7640 0.6476 -0.1366 0.032 Uiso 1 1 calc R .
C29 C 0.8453(19) 0.5008(14) -0.0463(14) 0.045(5) Uani 1 1 d . .
H29A H 0.8771 0.4768 0.0157 0.068 Uiso 1 1 calc R .
H29B H 0.9102 0.4756 -0.0903 0.068 Uiso 1 1 calc R .
H29C H 0.7769 0.4702 -0.0450 0.068 Uiso 1 1 calc R .
C30 C 0.8565(13) 0.7157(13) 0.0794(12) 0.023(3) Uani 1 1 d . .
H30A H 0.8921 0.6557 0.1333 0.028 Uiso 1 1 calc R .
H30B H 0.9139 0.7115 0.0246 0.028 Uiso 1 1 calc R .
C31 C 0.7457(13) 0.8601(12) 0.1599(10) 0.019(3) Uani 1 1 d . .
C32 C 0.8918(14) 0.9045(14) 0.0507(12) 0.031(4) Uani 1 1 d . .
H32 H 0.9560 0.8990 0.0041 0.037 Uiso 1 1 calc R .
C33 C 0.8387(14) 0.9923(14) 0.0828(13) 0.031(4) Uani 1 1 d . .
H33 H 0.8589 1.0603 0.0639 0.038 Uiso 1 1 calc R .
C34 C 0.6659(15) 1.0416(13) 0.1989(12) 0.028(4) Uani 1 1 d . .
H34A H 0.6835 1.1137 0.1732 0.034 Uiso 1 1 calc R .
H34B H 0.6852 1.0154 0.2652 0.034 Uiso 1 1 calc R .
C35 C 0.5302(15) 1.0570(12) 0.1930(12) 0.027(4) Uani 1 1 d . .
C36 C 0.4851(16) 1.0351(14) 0.1220(13) 0.036(4) Uani 1 1 d . .
H36 H 0.5397 1.0079 0.0762 0.043 Uiso 1 1 calc R .
C37 C 0.3580(17) 1.0535(15) 0.1178(15) 0.043(5) Uani 1 1 d . .
H37 H 0.3278 1.0361 0.0703 0.052 Uiso 1 1 calc R .
C38 C 0.2778(17) 1.0960(16) 0.1818(16) 0.050(6) Uani 1 1 d . .
H38 H 0.1924 1.1094 0.1779 0.060 Uiso 1 1 calc R .
C39 C 0.3219(18) 1.1193(16) 0.2517(16) 0.053(6) Uani 1 1 d . .
H39 H 0.2667 1.1493 0.2959 0.063 Uiso 1 1 calc R .
C40 C 0.4476(18) 1.0988(14) 0.2577(14) 0.041(5) Uani 1 1 d . .
H40 H 0.4771 1.1138 0.3069 0.050 Uiso 1 1 calc R .
O1S O 0.9114(16) 0.4306(13) 0.1941(13) 0.065(4) Uani 1 1 d D .
H1SA H 0.90(2) 0.376(13) 0.172(15) 0.080 Uiso 1 1 d D .
H1SB H 0.94(2) 0.373(12) 0.242(11) 0.080 Uiso 1 1 d D .
Ag1 Ag 0.06408(14) 0.87725(15) 0.70227(11) 0.0508(5) Uani 1 1 d . .
Ag2 Ag 0.1243(2) 0.9838(5) 0.4652(2) 0.110(2) Uani 0.908(12) 1 d PD 1
Ag3 Ag 0.098(2) 0.923(2) 0.486(2) 0.061(9) Uiso 0.092(12) 1 d PD 2
Cl1 Cl 0.2631(4) 0.8963(4) 0.5959(3) 0.0378(11) Uani 1 1 d D .
Cl2 Cl -0.0995(5) 1.0685(4) 0.6771(5) 0.0641(18) Uani 1 1 d . .
Cl3 Cl 0.0806(4) 0.7795(4) 0.8755(3) 0.0350(10) Uani 1 1 d . .
Cl4 Cl -0.0388(4) 0.8005(5) 0.5929(4) 0.0496(14) Uani 1 1 d D .

loop_
_atom_site_aniso_label
_atom_site_aniso_U_11
_atom_site_aniso_U_22
_atom_site_aniso_U_33
_atom_site_aniso_U_23
_atom_site_aniso_U_13
_atom_site_aniso_U_12
Ni1 0.0161(10) 0.0217(10) 0.0185(10) -0.0069(8) 0.0011(8) -0.0079(8)
N1 0.023(7) 0.020(6) 0.019(7) -0.005(5) 0.001(5) -0.005(5)
N2 0.018(6) 0.026(7) 0.023(7) 0.000(6) -0.005(5) -0.010(5)
N3 0.021(7) 0.024(7) 0.023(7) -0.013(6) 0.003(5) -0.010(5)
N4 0.021(7) 0.039(8) 0.025(7) -0.014(6) 0.002(6) -0.014(6)
N5 0.018(6) 0.023(7) 0.021(7) -0.008(6) 0.002(5) -0.010(5)
N6 0.024(7) 0.024(7) 0.021(7) -0.006(6) 0.001(6) -0.007(6)
N7 0.019(7) 0.027(7) 0.022(7) -0.004(6) 0.001(6) -0.007(6)
N8 0.019(7) 0.030(7) 0.027(7) -0.011(6) 0.000(6) -0.008(6)
C1 0.018(8) 0.024(8) 0.021(8) -0.004(6) -0.005(6) -0.010(6)
C2 0.029(9) 0.020(8) 0.019(8) -0.001(6) -0.011(7) -0.008(7)
C3 0.031(9) 0.033(9) 0.024(9) -0.012(7) -0.001(7) -0.010(7)
C4 0.054(12) 0.025(9) 0.029(10) -0.011(8) -0.013(9) -0.004(8)
C5 0.067(13) 0.024(9) 0.037(10) -0.003(8) -0.022(10) -0.021(9)
C6 0.040(10) 0.026(9) 0.031(9) 0.002(8) -0.012(8) -0.017(8)
C7 0.028(9) 0.020(8) 0.021(8) 0.001(7) -0.011(7) -0.003(7)
C8 0.023(9) 0.037(10) 0.029(9) -0.002(8) 0.000(7) -0.014(7)
C9 0.040(11) 0.070(14) 0.029(10) -0.011(10) 0.005(9) -0.030(10)
C10 0.018(8) 0.027(8) 0.024(8) -0.007(7) 0.002(7) -0.006(7)
C11 0.017(8) 0.022(8) 0.024(8) -0.010(7) 0.002(6) -0.008(6)
C12 0.031(9) 0.037(10) 0.031(9) -0.013(8) 0.002(8) -0.015(8)
C13 0.037(10) 0.052(11) 0.019(9) -0.013(8) -0.001(8) -0.019(9)
C14 0.019(8) 0.043(10) 0.037(10) -0.016(8) -0.003(7) -0.013(7)
C15 0.024(9) 0.049(11) 0.019(8) -0.011(8) -0.006(7) -0.016(8)
C16 0.028(10) 0.054(12) 0.050(12) -0.013(10) 0.000(9) -0.013(9)
C17 0.034(11) 0.045(12) 0.077(16) -0.018(11) -0.006(11) -0.009(9)
C18 0.029(11) 0.052(13) 0.082(17) -0.042(12) -0.013(11) 0.004(9)
C19 0.017(9) 0.078(15) 0.045(12) -0.034(11) -0.001(8) -0.006(9)
C20 0.025(9) 0.061(12) 0.028(9) -0.011(9) -0.007(7) -0.018(9)
C21 0.024(8) 0.016(7) 0.025(8) -0.003(6) -0.002(7) -0.006(6)
C22 0.029(9) 0.022(8) 0.017(8) -0.002(6) -0.005(7) -0.011(7)
C23 0.022(8) 0.035(9) 0.027(9) -0.007(7) 0.000(7) -0.010(7)
C24 0.025(9) 0.041(10) 0.029(9) 0.002(8) -0.007(7) -0.011(8)
C25 0.042(11) 0.040(10) 0.028(9) -0.003(8) -0.014(8) -0.019(9)
C26 0.040(11) 0.033(9) 0.034(10) -0.012(8) -0.006(8) -0.012(8)
C27 0.031(9) 0.021(8) 0.018(8) 0.004(6) -0.005(7) -0.016(7)
C28 0.029(9) 0.028(9) 0.023(8) -0.013(7) 0.004(7) -0.004(7)
C29 0.052(12) 0.026(9) 0.048(12) -0.015(9) 0.009(10) 0.003(9)
C30 0.015(8) 0.029(8) 0.030(9) -0.017(7) 0.005(7) -0.006(6)
C31 0.017(7) 0.019(7) 0.022(8) -0.005(6) -0.002(6) -0.006(6)
C32 0.018(8) 0.043(10) 0.039(10) -0.015(8) 0.009(7) -0.020(7)
C33 0.023(9) 0.030(9) 0.045(11) -0.010(8) 0.009(8) -0.017(7)
C34 0.035(10) 0.024(8) 0.031(9) -0.011(7) 0.002(8) -0.012(7)
C35 0.033(9) 0.017(8) 0.029(9) -0.001(7) 0.001(7) -0.009(7)
C36 0.033(10) 0.028(9) 0.040(11) -0.007(8) 0.008(8) -0.004(8)
C37 0.033(10) 0.035(10) 0.052(12) 0.006(9) -0.010(9) -0.007(8)
C38 0.021(10) 0.039(11) 0.060(14) 0.018(10) 0.002(10) 0.002(8)
C39 0.033(11) 0.038(11) 0.058(14) -0.002(10) 0.022(10) 0.013(9)
C40 0.051(12) 0.031(10) 0.036(11) -0.012(8) 0.017(9) -0.009(9)
O1S 0.066(11) 0.071(11) 0.068(11) -0.033(9) 0.001(9) -0.023(9)
Ag1 0.0405(9) 0.0670(11) 0.0379(9) -0.0031(8) -0.0040(7) -0.0144(8)
Ag2 0.0410(14) 0.182(5) 0.0699(18) 0.006(2) -0.0059(12) -0.0155(18)
Cl1 0.027(2) 0.049(3) 0.040(3) -0.018(2) 0.0067(19) -0.0122(19)
Cl2 0.044(3) 0.036(3) 0.106(5) 0.006(3) -0.031(3) -0.015(2)
Cl3 0.035(2) 0.036(2) 0.034(2) -0.0077(19) -0.0037(19) -0.0095(19)
Cl4 0.030(2) 0.070(3) 0.058(3) -0.045(3) -0.015(2) 0.005(2)

loop_
_atom_type_symbol
_atom_type_description
_atom_type_scat_dispersion_real
_atom_type_scat_dispersion_imag
_atom_type_scat_source
C C 0.0033 0.0016 'International Tables Vol C Tables 4.2.6.8 and 6.1.1.4'
H H 0.0000 0.0000 'International Tables Vol C Tables 4.2.6.8 and 6.1.1.4'
N N 0.0061 0.0033 'International Tables Vol C Tables 4.2.6.8 and 6.1.1.4'
Cl Cl 0.1484 0.1585 'International Tables Vol C Tables 4.2.6.8 and 6.1.1.4'
Ni Ni 0.3393 1.1124 'International Tables Vol C Tables 4.2.6.8 and 6.1.1.4'
O O 0.0106 0.0060 'International Tables Vol C Tables 4.2.6.8 and 6.1.1.4'
Ag Ag -0.8971 1.1015 'International Tables Vol C Tables 4.2.6.8 and 6.1.1.4'

loop_
_geom_angle_atom_site_label_1
_geom_angle_atom_site_label_2
_geom_angle_atom_site_label_3
_geom_angle
_geom_angle_site_symmetry_1
_geom_angle_site_symmetry_3
C11 Ni1 C31 94.4(6) . .
C11 Ni1 N5 178.6(6) . .
C31 Ni1 N5 86.6(6) . .
C11 Ni1 N1 88.2(6) . .
C31 Ni1 N1 177.3(6) . .
N5 Ni1 N1 90.8(5) . .
C1 N1 C2 106.0(12) . .
C1 N1 Ni1 121.7(10) . .
C2 N1 Ni1 132.0(10) . .
C1 N2 C7 106.9(12) . .
C1 N2 C8 127.5(14) . .
C7 N2 C8 125.2(13) . .
C11 N3 C12 110.9(13) . .
C11 N3 C10 123.2(12) . .
C12 N3 C10 125.8(13) . .
C11 N4 C13 110.7(13) . .
C11 N4 C14 126.8(13) . .
C13 N4 C14 122.4(14) . .
C21 N5 C22 105.6(13) . .
C21 N5 Ni1 122.3(10) . .
C22 N5 Ni1 131.2(10) . .
C21 N6 C27 107.2(12) . .
C21 N6 C28 128.1(13) . .
C27 N6 C28 124.7(13) . .
C31 N7 C32 110.6(13) . .
C31 N7 C30 123.7(12) . .
C32 N7 C30 125.3(13) . .
C31 N8 C33 110.8(13) . .
C31 N8 C34 126.4(13) . .
C33 N8 C34 122.9(13) . .
N1 C1 N2 112.7(13) . .
N1 C1 C10 121.0(13) . .
N2 C1 C10 126.3(14) . .
N1 C2 C7 108.6(14) . .
N1 C2 C3 131.4(14) . .
C7 C2 C3 119.8(14) . .
C4 C3 C2 117.4(16) . .
C3 C4 C5 121.7(17) . .
C6 C5 C4 122.1(16) . .
C5 C6 C7 116.1(16) . .
C6 C7 N2 131.6(15) . .
C6 C7 C2 122.7(16) . .
N2 C7 C2 105.6(13) . .
N2 C8 C9 110.4(13) . .
N3 C10 C1 108.4(12) . .
N4 C11 N3 104.1(13) . .
N4 C11 Ni1 135.7(11) . .
N3 C11 Ni1 120.2(11) . .
C13 C12 N3 107.0(15) . .
C12 C13 N4 107.4(15) . .
N4 C14 C15 114.6(13) . .
C16 C15 C20 118.6(17) . .
C16 C15 C14 123.0(16) . .
C20 C15 C14 118.2(16) . .
C15 C16 C17 120.6(19) . .
C18 C17 C16 120(2) . .
C17 C18 C19 120.5(19) . .
C20 C19 C18 119.7(18) . .
C19 C20 C15 120.3(18) . .
N5 C21 N6 113.2(13) . .
N5 C21 C30 120.9(14) . .
N6 C21 C30 125.8(14) . .
C23 C22 N5 131.2(15) . .
C23 C22 C27 120.8(14) . .
N5 C22 C27 108.1(13) . .
C24 C23 C22 115.8(16) . .
C23 C24 C25 123.3(16) . .
C26 C25 C24 120.8(16) . .
C25 C26 C27 117.0(17) . .
C26 C27 N6 131.8(16) . .
C26 C27 C22 122.3(15) . .
N6 C27 C22 105.9(13) . .
N6 C28 C29 112.6(13) . .
N7 C30 C21 107.4(12) . .
N8 C31 N7 105.0(12) . .
N8 C31 Ni1 134.1(11) . .
N7 C31 Ni1 120.5(11) . .
C33 C32 N7 106.9(14) . .
C32 C33 N8 106.7(14) . .
N8 C34 C35 115.1(13) . .
C36 C35 C40 118.5(17) . .
C36 C35 C34 122.0(15) . .
C40 C35 C34 119.4(17) . .
C35 C36 C37 120.0(18) . .
C38 C37 C36 121(2) . .
C37 C38 C39 119.6(18) . .
C38 C39 C40 120.1(19) . .
C35 C40 C39 121(2) . .
Cl3 Ag1 Cl2 110.4(2) . .
Cl3 Ag1 Cl1 119.97(16) . .
Cl2 Ag1 Cl1 110.37(18) . .
Cl3 Ag1 Cl4 119.74(17) . .
Cl2 Ag1 Cl4 95.78(18) . .
Cl1 Ag1 Cl4 97.62(16) . .
Cl3 Ag1 Ag3 161.3(5) . .
Cl2 Ag1 Ag3 88.1(5) . .
Cl1 Ag1 Ag3 51.8(4) . .
Cl4 Ag1 Ag3 53.1(4) . .
Cl3 Ag1 Ag2 145.31(13) . 2_576
Cl2 Ag1 Ag2 48.81(18) . 2_576
Cl1 Ag1 Ag2 94.65(13) . 2_576
Cl4 Ag1 Ag2 51.28(17) . 2_576
Ag3 Ag1 Ag2 47.7(4) . 2_576
Cl1 Ag2 Cl2 133.6(3) . 2_576
Cl1 Ag2 Cl4 121.2(3) . 2_576
Cl2 Ag2 Cl4 100.30(19) 2_576 2_576
Cl1 Ag2 Ag2 110.07(18) . 2_576
Cl2 Ag2 Ag2 97.3(3) 2_576 2_576
Cl4 Ag2 Ag2 78.0(2) 2_576 2_576
Cl1 Ag2 Ag1 174.2(3) . 2_576
Cl2 Ag2 Ag1 51.86(13) 2_576 2_576
Cl4 Ag2 Ag1 53.13(12) 2_576 2_576
Ag2 Ag2 Ag1 68.81(10) 2_576 2_576
Cl2 Ag3 Cl1 134.5(12) 2_576 .
Cl2 Ag3 Cl4 112.6(8) 2_576 .
Cl1 Ag3 Cl4 101.6(11) . .
Cl2 Ag3 Ag3 104.7(14) 2_576 2_576
Cl1 Ag3 Ag3 110.2(13) . 2_576
Cl4 Ag3 Ag3 79.9(13) . 2_576
Cl2 Ag3 Ag1 168.0(10) 2_576 .
Cl1 Ag3 Ag1 54.0(5) . .
Cl4 Ag3 Ag1 55.4(6) . .
Ag3 Ag3 Ag1 75.4(13) 2_576 .
Ag2 Cl1 Ag3 20.4(6) . .
Ag2 Cl1 Ag1 85.86(15) . .
Ag3 Cl1 Ag1 74.1(7) . .
Ag3 Cl2 Ag2 20.7(5) 2_576 2_576
Ag3 Cl2 Ag1 89.1(6) 2_576 .
Ag2 Cl2 Ag1 79.3(2) 2_576 .
Ag3 Cl4 Ag2 58.9(5) . 2_576
Ag3 Cl4 Ag1 71.5(5) . .
Ag2 Cl4 Ag1 75.59(17) 2_576 .

loop_
_geom_bond_atom_site_label_1
_geom_bond_atom_site_label_2
_geom_bond_distance
_geom_bond_site_symmetry_2
Ni1 C11 1.879(15) .
Ni1 C31 1.884(14) .
Ni1 N5 1.914(13) .
Ni1 N1 1.922(12) .
N1 C1 1.325(19) .
N1 C2 1.388(19) .
N2 C1 1.342(18) .
N2 C7 1.40(2) .
N2 C8 1.46(2) .
N3 C11 1.365(18) .
N3 C12 1.37(2) .
N3 C10 1.458(19) .
N4 C11 1.359(19) .
N4 C13 1.37(2) .
N4 C14 1.47(2) .
N5 C21 1.321(19) .
N5 C22 1.403(19) .
N6 C21 1.34(2) .
N6 C27 1.39(2) .
N6 C28 1.470(19) .
N7 C31 1.349(19) .
N7 C32 1.38(2) .
N7 C30 1.474(19) .
N8 C31 1.337(19) .
N8 C33 1.38(2) .
N8 C34 1.47(2) .
C1 C10 1.50(2) .
C2 C7 1.40(2) .
C2 C3 1.40(2) .
C3 C4 1.36(2) .
C4 C5 1.40(3) .
C5 C6 1.37(3) .
C6 C7 1.38(2) .
C8 C9 1.52(2) .
C12 C13 1.34(2) .
C14 C15 1.50(2) .
C15 C16 1.37(3) .
C15 C20 1.40(2) .
C16 C17 1.40(3) .
C17 C18 1.35(3) .
C18 C19 1.38(3) .
C19 C20 1.38(3) .
C21 C30 1.50(2) .
C22 C23 1.39(2) .
C22 C27 1.40(2) .
C23 C24 1.38(2) .
C24 C25 1.39(3) .
C25 C26 1.38(3) .
C26 C27 1.38(2) .
C28 C29 1.49(2) .
C32 C33 1.33(2) .
C34 C35 1.51(2) .
C35 C36 1.37(3) .
C35 C40 1.37(2) .
C36 C37 1.40(3) .
C37 C38 1.36(3) .
C38 C39 1.36(3) .
C39 C40 1.38(3) .
Ag1 Cl3 2.533(5) .
Ag1 Cl2 2.610(6) .
Ag1 Cl1 2.611(4) .
Ag1 Cl4 2.693(5) .
Ag1 Ag3 3.10(3) .
Ag1 Ag2 3.261(3) 2_576
Ag2 Cl1 2.463(5) .
Ag2 Cl2 2.497(8) 2_576
Ag2 Cl4 2.627(8) 2_576
Ag2 Ag2 2.826(5) 2_576
Ag2 Ag1 3.261(3) 2_576
Ag3 Cl2 2.41(3) 2_576
Ag3 Cl1 2.54(2) .
Ag3 Cl4 2.62(3) .
Ag3 Ag3 2.62(5) 2_576
Cl2 Ag3 2.41(3) 2_576
Cl2 Ag2 2.497(8) 2_576
Cl4 Ag2 2.627(8) 2_576
